data_7159279
loop_
_publ_author_name
'Yang, Lin-Feng'
'Zhang, Ming'
'Shimadate, Yuna'
'Kato, Atsushi'
'Hou, Tian-Yang Liu'
'Li, Yi-Xian'
'Jia, Yue-Mei'
'Fleet, George W. J.'
'Yu, Chu-Yi'

_publ_section_title
;
 Design and synthesis of iso-<i>allo</i>-DNJ and L-isoDALDP derivatives:
 pursuit of potent and selective inhibitors of &#x3b1;-glucosidase.
;
_journal_issue 16
_journal_name_full 'Organic &amp; biomolecular chemistry'
_journal_page_first 3453
_journal_page_last 3464
_journal_paper_doi 10.1039/d3ob00404j
_journal_volume 21
_journal_year 2023
_chemical_absolute_configuration ad
_chemical_formula_moiety 'C10 H15 N O5'
_chemical_formula_sum 'C10 H15 N O5'
_chemical_formula_weight 229.23
_space_group_crystal_system orthorhombic
_space_group_IT_number 19
_space_group_name_Hall 'P 2ac 2ab'
_space_group_name_H-M_alt 'P 21 21 21'
_atom_sites_solution_hydrogens geom
_atom_sites_solution_primary dual
_audit_block_doi 10.5517/ccdc.csd.cc2bl9s1
_audit_creation_date 2019-12-13
_audit_creation_method
;
Olex2 1.2
(compiled 2018.05.29 svn.r3508 for OlexSys, GUI svn.r5506)
;
_audit_update_record
;
2022-03-28 deposited with the CCDC.	2023-04-06 downloaded from the CCDC.
;
_cell_angle_alpha 90
_cell_angle_beta 90
_cell_angle_gamma 90
_cell_formula_units_Z 4
_cell_length_a 8.50310(10)
_cell_length_b 11.03120(10)
_cell_length_c 11.53190(10)
_cell_measurement_reflns_used 10733
_cell_measurement_temperature 170.00(10)
_cell_measurement_theta_max 74.6370
_cell_measurement_theta_min 3.9600
_cell_volume 1081.685(19)
_computing_cell_refinement 'CrysAlisPro 1.171.40.14e (Rigaku OD, 2018)'
_computing_data_collection 'CrysAlisPro 1.171.40.14e (Rigaku OD, 2018)'
_computing_data_reduction 'CrysAlisPro 1.171.40.14e (Rigaku OD, 2018)'
_computing_molecular_graphics 'Olex2 (Dolomanov et al., 2009)'
_computing_publication_material 'Olex2 (Dolomanov et al., 2009)'
_computing_structure_refinement 'ShelXL (Sheldrick, 2015)'
_computing_structure_solution 'ShelXT (Sheldrick, 2015)'
_diffrn_ambient_environment N~2~
_diffrn_ambient_temperature 170.00(10)
_diffrn_detector 'CCD plate'
_diffrn_detector_type HyPix
_diffrn_measured_fraction_theta_full 0.999
_diffrn_measured_fraction_theta_max 0.987
_diffrn_measurement_details
;
List of Runs (angles in degrees, time in seconds):

  # Type    Start    End  Width  t~exp~   \w     \q     \k     \f   Frames
#--------------------------------------------------------------------------
  1  \w    -81.00  25.00   0.50    0.05    --  -47.20  99.00 174.00  212
  2  \w    -19.00  81.00   0.50    0.05    --   47.20 -99.00  68.00  200
  3  \w   -161.00-106.00   0.50    0.05    --  -99.00 -99.00  68.00  110
  4  \w    -82.00 -56.00   0.50    0.05    --  -99.00  99.00 174.00   52
  5  \w    101.00 143.00   0.50    0.05    --  103.25  99.00 174.00   84
  6  \w     53.00 100.00   0.50    0.05    --  103.25 -99.00  68.00   94
  7  \w   -115.00 -90.00   0.50    0.05    --  -47.20-125.00-150.00   50
  8  \w   -116.00 -89.00   0.50    0.05    --  -47.20-125.00-120.00   54
  9  \w   -113.00 -72.00   0.50    0.05    --  -47.20-125.00-180.00   82
 10  \w     25.00  50.00   0.50    0.05    --   47.20 -38.00 -30.00   50
 11  \w     91.00 120.00   0.50    0.05    --   47.20  57.00-120.00   58
 12  \w     30.00  57.00   0.50    0.05    --   47.20 -38.00  90.00   54
 13  \w    -25.00  14.00   0.50    0.05    --   47.20 -38.00  90.00   78
 14  \w    -18.00  23.00   0.50    0.05    --   47.20 -38.00 -30.00   82
 15  \w   -167.00 -81.00   0.50    0.05    --  -99.00 -94.00 -90.00  172
 16  \w    -90.00 -26.00   0.50    0.05    --  -99.00  77.00  90.00  128
 17  \w   -122.00 -96.00   0.50    0.05    --  -99.00  77.00  90.00   52
 18  \w   -158.00-104.00   0.50    0.05    --  -99.00 -45.00  90.00  108
 19  \w   -109.00 -25.00   0.50    0.05    --  -99.00  30.00-150.00  168
 20  \w   -167.00 -83.00   0.50    0.05    --  -99.00 -61.00   0.00  168
 21  \w    129.00 167.00   0.50    0.05    --  103.25 125.00-120.00   76
 22  \w     97.00 123.00   0.50    0.05    --  103.25  45.00 -60.00   52
 23  \w     97.00 169.00   0.50    0.05    --  103.25  30.00 150.00  144
 24  \w     73.00 109.00   0.50    0.05    --  103.25 -94.00   0.00   72
 25  \w     35.00 106.00   0.50    0.05    --  103.25 -94.00 150.00  142
 26  \w     31.00 117.00   0.50    0.05    --  103.25-125.00 -90.00  172
 27  \w     79.00 108.00   0.50    0.05    --  103.25 -94.00 -60.00   58
 28  \w     32.00  65.00   0.50    0.05    --  103.25 -94.00 -60.00   66
 29  \w     90.00 162.00   0.50    0.05    --  103.25  15.00 120.00  144
 30  \w    117.00 165.00   0.50    0.05    --  103.25  45.00 -90.00   96
;
_diffrn_measurement_device 'four-circle diffractometer'
_diffrn_measurement_device_type 'XtaLAB Synergy R, HyPix'
_diffrn_measurement_method '\w scans'
_diffrn_orient_matrix_type 'CrysAlisPro convention (1999,Acta A55,543-557)'
_diffrn_orient_matrix_UB_11 -0.1402881000
_diffrn_orient_matrix_UB_12 0.0684996000
_diffrn_orient_matrix_UB_13 -0.0535485000
_diffrn_orient_matrix_UB_21 -0.1038489000
_diffrn_orient_matrix_UB_22 -0.1133355000
_diffrn_orient_matrix_UB_23 0.0152524000
_diffrn_orient_matrix_UB_31 -0.0488832000
_diffrn_orient_matrix_UB_32 0.0443996000
_diffrn_orient_matrix_UB_33 0.1213495000
_diffrn_radiation_monochromator mirror
_diffrn_radiation_probe x-ray
_diffrn_radiation_type CuK\a
_diffrn_radiation_wavelength 1.54178
_diffrn_reflns_av_R_equivalents 0.0237
_diffrn_reflns_av_unetI/netI 0.0129
_diffrn_reflns_Laue_measured_fraction_full 0.999
_diffrn_reflns_Laue_measured_fraction_max 0.987
_diffrn_reflns_limit_h_max 10
_diffrn_reflns_limit_h_min -10
_diffrn_reflns_limit_k_max 13
_diffrn_reflns_limit_k_min -13
_diffrn_reflns_limit_l_max 14
_diffrn_reflns_limit_l_min -10
_diffrn_reflns_number 12265
_diffrn_reflns_point_group_measured_fraction_full 0.999
_diffrn_reflns_point_group_measured_fraction_max 0.975
_diffrn_reflns_theta_full 67.679
_diffrn_reflns_theta_max 75.143
_diffrn_reflns_theta_min 5.550
_diffrn_source 'Rotating-anode X-ray tube'
_diffrn_source_type 'PhotonJet R (Cu) X-ray Source'
_exptl_absorpt_coefficient_mu 0.962
_exptl_absorpt_correction_T_max 1.00000
_exptl_absorpt_correction_T_min 0.75158
_exptl_absorpt_correction_type multi-scan
_exptl_absorpt_process_details
;
CrysAlisPro 1.171.40.14e (Rigaku Oxford Diffraction, 2018)
Empirical absorption correction using spherical harmonics,
 implemented in SCALE3 ABSPACK scaling algorithm.
;
_exptl_crystal_colour colourless
_exptl_crystal_colour_primary colourless
_exptl_crystal_density_diffrn 1.408
_exptl_crystal_description prism
_exptl_crystal_F_000 488
_exptl_crystal_size_max 0.33
_exptl_crystal_size_mid 0.12
_exptl_crystal_size_min 0.11
_refine_diff_density_max 0.331
_refine_diff_density_min -0.153
_refine_diff_density_rms 0.037
_refine_ls_abs_structure_details
;
 Flack x determined using 852 quotients [(I+)-(I-)]/[(I+)+(I-)]
 (Parsons, Flack and Wagner, Acta Cryst. B69 (2013) 249-259).
;
_refine_ls_abs_structure_Flack 0.05(5)
_refine_ls_extinction_method none
_refine_ls_goodness_of_fit_ref 1.083
_refine_ls_hydrogen_treatment constr
_refine_ls_matrix_type full
_refine_ls_number_parameters 148
_refine_ls_number_reflns 2179
_refine_ls_number_restraints 0
_refine_ls_restrained_S_all 1.083
_refine_ls_R_factor_all 0.0292
_refine_ls_R_factor_gt 0.0280
_refine_ls_shift/su_max 0.000
_refine_ls_shift/su_mean 0.000
_refine_ls_structure_factor_coef Fsqd
_refine_ls_weighting_details 'w=1/[\s^2^(Fo^2^)+(0.0424P)^2^+0.2006P] where P=(Fo^2^+2Fc^2^)/3'
_refine_ls_weighting_scheme calc
_refine_ls_wR_factor_gt 0.0754
_refine_ls_wR_factor_ref 0.0766
_reflns_Friedel_coverage 0.693
_reflns_Friedel_fraction_full 1.000
_reflns_Friedel_fraction_max 0.957
_reflns_number_gt 2123
_reflns_number_total 2179
_reflns_threshold_expression 'I > 2\s(I)'
_cod_data_source_file d3ob00404j2.cif
_cod_data_source_block tx1795
_cod_depositor_comments 'Adding full bibliography for 7159278--7159282.cif.'
_cod_database_code 7159279
_shelx_shelxl_version_number 2016/6
_chemical_oxdiff_formula CHNOCl
_shelx_space_group_comment
;
The symmetry employed for this shelxl refinement is uniquely defined
by the following loop, which should always be used as a source of
symmetry information in preference to the above space-group names.
They are only intended as comments.
;
_reflns_odcompleteness_completeness 99.83
_reflns_odcompleteness_iscentric 1
_reflns_odcompleteness_theta 66.97
_olex2_refinement_description
;
1. Fixed Uiso
 At 1.2 times of:
  All C(H) groups, All C(H,H) groups
 At 1.5 times of:
  All C(H,H,H) groups, All O(H) groups
2.a Ternary CH refined with riding coordinates:
 C1(H1A), C5(H5)
2.b Secondary CH2 refined with riding coordinates:
 C2(H2A,H2B), C4(H4A,H4B), C7(H7A,H7B)
2.c Idealised Me refined as rotating group:
 C9(H9A,H9B,H9C), C10(H10A,H10B,H10C)
2.d Idealised tetrahedral OH refined as rotating group:
 O1(H1)
;
_olex2_submission_special_instructions 'No special instructions were received'
_oxdiff_exptl_absorpt_empirical_details
;
Empirical correction (ABSPACK) includes:
- Absorption correction using spherical harmonics
- Frame scaling
;
_oxdiff_exptl_absorpt_empirical_full_max 1.460
_oxdiff_exptl_absorpt_empirical_full_min 0.616

loop_
_space_group_symop_operation_xyz
'x, y, z'
'-x+1/2, -y, z+1/2'
'-x, y+1/2, -z+1/2'
'x+1/2, -y+1/2, -z'

loop_
_atom_site_label
_atom_site_type_symbol
_atom_site_fract_x
_atom_site_fract_y
_atom_site_fract_z
_atom_site_U_iso_or_equiv
_atom_site_adp_type
_atom_site_occupancy
_atom_site_site_symmetry_order
_atom_site_calc_flag
_atom_site_refinement_flags_posn
_atom_site_refinement_flags_adp
_atom_site_refinement_flags_occupancy
_atom_site_disorder_assembly
_atom_site_disorder_group
O1 O 0.73568(16) 0.30772(12) 0.91624(12) 0.0348(3) Uani 1 1 d . . . . .
H1 H 0.772797 0.251837 0.878169 0.052 Uiso 1 1 calc GR . . . .
O2 O 0.54136(15) 0.32998(11) 0.71312(10) 0.0266(3) Uani 1 1 d . . . . .
O3 O 0.53896(16) 0.53530(11) 0.70864(10) 0.0292(3) Uani 1 1 d . . . . .
O4 O 0.14456(17) 0.58447(14) 0.66809(15) 0.0462(4) Uani 1 1 d . . . . .
O5 O 0.15920(16) 0.38177(13) 0.66503(13) 0.0358(3) Uani 1 1 d . . . . .
N1 N 0.24378(19) 0.47619(13) 0.82412(13) 0.0298(3) Uani 1 1 d . . . . .
C1 C 0.3056(2) 0.35312(16) 0.83602(15) 0.0277(4) Uani 1 1 d . . . . .
H1A H 0.277885 0.319634 0.912024 0.033 Uiso 1 1 calc R . . . .
C2 C 0.2169(2) 0.28653(18) 0.74016(18) 0.0350(4) Uani 1 1 d . . . . .
H2A H 0.286568 0.232381 0.698248 0.042 Uiso 1 1 calc R . . . .
H2B H 0.130536 0.239785 0.772034 0.042 Uiso 1 1 calc R . . . .
C3 C 0.1816(2) 0.49104(19) 0.71598(17) 0.0327(4) Uani 1 1 d . . . . .
C4 C 0.3616(2) 0.56140(17) 0.86776(16) 0.0323(4) Uani 1 1 d . . . . .
H4A H 0.357330 0.567411 0.951622 0.039 Uiso 1 1 calc R . . . .
H4B H 0.347092 0.641381 0.834494 0.039 Uiso 1 1 calc R . . . .
C5 C 0.5159(2) 0.50509(15) 0.82789(14) 0.0260(3) Uani 1 1 d . . . . .
H5 H 0.605287 0.528023 0.876889 0.031 Uiso 1 1 calc R . . . .
C6 C 0.4874(2) 0.36641(14) 0.82503(14) 0.0238(3) Uani 1 1 d . . . . .
C7 C 0.5702(2) 0.29586(16) 0.92080(15) 0.0290(4) Uani 1 1 d . . . . .
H7A H 0.533093 0.324543 0.995455 0.035 Uiso 1 1 calc R . . . .
H7B H 0.542700 0.210798 0.914268 0.035 Uiso 1 1 calc R . . . .
C8 C 0.6043(2) 0.43257(17) 0.65181(15) 0.0274(4) Uani 1 1 d . . . . .
C9 C 0.5443(3) 0.4299(2) 0.52827(15) 0.0377(4) Uani 1 1 d . . . . .
H9A H 0.577884 0.356304 0.491371 0.057 Uiso 1 1 calc GR . . . .
H9B H 0.585449 0.498208 0.486562 0.057 Uiso 1 1 calc GR . . . .
H9C H 0.431495 0.433477 0.528512 0.057 Uiso 1 1 calc GR . . . .
C10 C 0.7820(2) 0.4334(2) 0.65890(19) 0.0396(4) Uani 1 1 d . . . . .
H10A H 0.813747 0.439324 0.738574 0.059 Uiso 1 1 calc GR . . . .
H10B H 0.822237 0.501521 0.616503 0.059 Uiso 1 1 calc GR . . . .
H10C H 0.822603 0.359765 0.626121 0.059 Uiso 1 1 calc GR . . . .

loop_
_atom_site_aniso_label
_atom_site_aniso_U_11
_atom_site_aniso_U_22
_atom_site_aniso_U_33
_atom_site_aniso_U_23
_atom_site_aniso_U_13
_atom_site_aniso_U_12
O1 0.0346(7) 0.0345(7) 0.0355(7) 0.0022(6) -0.0119(6) 0.0014(6)
O2 0.0320(6) 0.0259(6) 0.0220(6) 0.0010(4) 0.0014(5) -0.0010(5)
O3 0.0351(7) 0.0263(6) 0.0262(6) 0.0070(4) 0.0052(5) 0.0019(5)
O4 0.0348(7) 0.0436(8) 0.0601(9) 0.0197(8) -0.0101(7) 0.0002(6)
O5 0.0316(6) 0.0420(7) 0.0339(7) 0.0054(6) -0.0069(5) -0.0040(6)
N1 0.0293(7) 0.0325(7) 0.0274(7) 0.0011(6) 0.0055(6) 0.0011(6)
C1 0.0297(9) 0.0292(8) 0.0241(8) 0.0067(7) 0.0015(7) -0.0037(7)
C2 0.0323(9) 0.0339(9) 0.0387(10) 0.0054(8) -0.0068(8) -0.0062(8)
C3 0.0219(8) 0.0407(10) 0.0357(9) 0.0084(8) 0.0006(7) 0.0000(8)
C4 0.0397(10) 0.0303(8) 0.0271(8) -0.0024(7) 0.0041(8) -0.0003(8)
C5 0.0325(8) 0.0241(7) 0.0215(7) 0.0032(6) -0.0019(7) -0.0022(7)
C6 0.0286(8) 0.0238(7) 0.0191(7) 0.0026(6) -0.0022(7) -0.0027(6)
C7 0.0344(9) 0.0274(8) 0.0251(8) 0.0050(7) -0.0062(7) -0.0028(7)
C8 0.0271(8) 0.0293(8) 0.0259(8) 0.0039(7) 0.0028(6) 0.0003(7)
C9 0.0400(11) 0.0488(11) 0.0243(9) 0.0051(8) 0.0038(8) 0.0022(9)
C10 0.0288(9) 0.0460(10) 0.0441(11) 0.0054(9) 0.0044(8) -0.0008(9)

loop_
_atom_type_symbol
_atom_type_description
_atom_type_scat_dispersion_real
_atom_type_scat_dispersion_imag
_atom_type_scat_source
C C 0.0181 0.0091 'International Tables Vol C Tables 4.2.6.8 and 6.1.1.4'
H H 0.0000 0.0000 'International Tables Vol C Tables 4.2.6.8 and 6.1.1.4'
N N 0.0311 0.0180 'International Tables Vol C Tables 4.2.6.8 and 6.1.1.4'
O O 0.0492 0.0322 'International Tables Vol C Tables 4.2.6.8 and 6.1.1.4'

loop_
_geom_angle_atom_site_label_1
_geom_angle_atom_site_label_2
_geom_angle_atom_site_label_3
_geom_angle
_geom_angle_site_symmetry_1
_geom_angle_site_symmetry_3
_geom_angle_publ_flag
C7 O1 H1 109.5 . . ?
C6 O2 C8 110.04(12) . . ?
C8 O3 C5 108.14(12) . . ?
C3 O5 C2 109.79(14) . . ?
C1 N1 C4 108.53(14) . . ?
C3 N1 C1 109.67(15) . . ?
C3 N1 C4 120.17(15) . . ?
N1 C1 H1A 110.3 . . ?
N1 C1 C2 101.60(14) . . ?
N1 C1 C6 105.18(13) . . ?
C2 C1 H1A 110.3 . . ?
C2 C1 C6 118.46(15) . . ?
C6 C1 H1A 110.3 . . ?
O5 C2 C1 104.58(15) . . ?
O5 C2 H2A 110.8 . . ?
O5 C2 H2B 110.8 . . ?
C1 C2 H2A 110.8 . . ?
C1 C2 H2B 110.8 . . ?
H2A C2 H2B 108.9 . . ?
O4 C3 O5 121.55(17) . . ?
O4 C3 N1 128.3(2) . . ?
O5 C3 N1 110.12(16) . . ?
N1 C4 H4A 111.2 . . ?
N1 C4 H4B 111.2 . . ?
N1 C4 C5 102.96(14) . . ?
H4A C4 H4B 109.1 . . ?
C5 C4 H4A 111.2 . . ?
C5 C4 H4B 111.2 . . ?
O3 C5 C4 108.28(14) . . ?
O3 C5 H5 112.9 . . ?
O3 C5 C6 103.37(13) . . ?
C4 C5 H5 112.9 . . ?
C4 C5 C6 105.91(14) . . ?
C6 C5 H5 112.9 . . ?
O2 C6 C1 111.48(13) . . ?
O2 C6 C5 104.30(13) . . ?
O2 C6 C7 111.28(14) . . ?
C5 C6 C1 104.28(14) . . ?
C7 C6 C1 110.58(14) . . ?
C7 C6 C5 114.61(14) . . ?
O1 C7 C6 112.69(15) . . ?
O1 C7 H7A 109.1 . . ?
O1 C7 H7B 109.1 . . ?
C6 C7 H7A 109.1 . . ?
C6 C7 H7B 109.1 . . ?
H7A C7 H7B 107.8 . . ?
O2 C8 C9 108.78(15) . . ?
O2 C8 C10 110.48(15) . . ?
O3 C8 O2 104.78(12) . . ?
O3 C8 C9 108.51(15) . . ?
O3 C8 C10 111.14(16) . . ?
C10 C8 C9 112.81(16) . . ?
C8 C9 H9A 109.5 . . ?
C8 C9 H9B 109.5 . . ?
C8 C9 H9C 109.5 . . ?
H9A C9 H9B 109.5 . . ?
H9A C9 H9C 109.5 . . ?
H9B C9 H9C 109.5 . . ?
C8 C10 H10A 109.5 . . ?
C8 C10 H10B 109.5 . . ?
C8 C10 H10C 109.5 . . ?
H10A C10 H10B 109.5 . . ?
H10A C10 H10C 109.5 . . ?
H10B C10 H10C 109.5 . . ?

loop_
_geom_bond_atom_site_label_1
_geom_bond_atom_site_label_2
_geom_bond_distance
_geom_bond_site_symmetry_2
_geom_bond_publ_flag
O1 H1 0.8200 . ?
O1 C7 1.414(2) . ?
O2 C6 1.4274(19) . ?
O2 C8 1.438(2) . ?
O3 C5 1.4285(19) . ?
O3 C8 1.422(2) . ?
O4 C3 1.211(2) . ?
O5 C2 1.448(2) . ?
O5 C3 1.354(3) . ?
N1 C1 1.462(2) . ?
N1 C3 1.365(2) . ?
N1 C4 1.463(2) . ?
C1 H1A 0.9800 . ?
C1 C2 1.527(3) . ?
C1 C6 1.558(2) . ?
C2 H2A 0.9700 . ?
C2 H2B 0.9700 . ?
C4 H4A 0.9700 . ?
C4 H4B 0.9700 . ?
C4 C5 1.523(2) . ?
C5 H5 0.9800 . ?
C5 C6 1.549(2) . ?
C6 C7 1.524(2) . ?
C7 H7A 0.9700 . ?
C7 H7B 0.9700 . ?
C8 C9 1.514(2) . ?
C8 C10 1.513(3) . ?
C9 H9A 0.9600 . ?
C9 H9B 0.9600 . ?
C9 H9C 0.9600 . ?
C10 H10A 0.9600 . ?
C10 H10B 0.9600 . ?
C10 H10C 0.9600 . ?
